data_4512765
loop_
_publ_author_name
'Bredikhin, Alexander A.'
'Bredikhina, Zemfira A.'
'Zakharychev, Dmitry V.'
'Samigullina, Aida I.'
'Gubaidullin, Aidar T.'

_publ_section_title
;
 4-Benzoylamino-3-hydroxybutyric Acid, Historically First
 &#x201C;Anomalous Racemate&#x201D;: Reinvestigation
;
_journal_issue 3
_journal_name_full 'Crystal Growth &amp; Design'
_journal_page_first 1362
_journal_paper_doi 10.1021/cg5017615
_journal_volume 15
_journal_year 2015
_chemical_absolute_configuration rm
_chemical_formula_moiety 'C11 H13 N O4'
_chemical_formula_sum 'C11 H13 N O4'
_chemical_formula_weight 223.22
_chemical_name_systematic
;
 ?
;
_space_group_IT_number 5
_symmetry_cell_setting monoclinic
_symmetry_Int_Tables_number 5
_symmetry_space_group_name_Hall 'C 2y'
_symmetry_space_group_name_H-M 'C 1 2 1'
_atom_sites_solution_hydrogens geom
_atom_sites_solution_primary direct
_atom_sites_solution_secondary difmap
_audit_creation_method SHELXL-97
_cell_angle_alpha 90.00
_cell_angle_beta 98.371(3)
_cell_angle_gamma 90.00
_cell_formula_units_Z 8
_cell_length_a 24.355(6)
_cell_length_b 11.626(3)
_cell_length_c 7.783(2)
_cell_measurement_reflns_used 5699
_cell_measurement_temperature 150(2)
_cell_measurement_theta_max 29.06
_cell_measurement_theta_min 2.65
_cell_volume 2180.3(10)
_computing_cell_refinement 'APEX2 v2008.6-1 (Bruker AXS)'
_computing_data_collection 'Bruker SMART'
_computing_data_reduction 'SAINT V7.34A (Bruker AXS, 2006)'
_computing_molecular_graphics 'Ortep-3 for Windows (Farrugia, 1997)'
_computing_publication_material 'WinGX publication routines (Farrugia, 1999)'
_computing_structure_refinement 'SHELXL-97 (Sheldrick, 1997)'
_computing_structure_solution 'SHELXS-97 (Sheldrick, 1990)'
_diffrn_ambient_temperature 150(2)
_diffrn_measured_fraction_theta_full 0.981
_diffrn_measured_fraction_theta_max 0.908
_diffrn_measurement_device_type 'Bruker APEX-II CCD'
_diffrn_measurement_method '\f and \w scans'
_diffrn_radiation_monochromator graphite
_diffrn_radiation_source 'fine-focus sealed tube'
_diffrn_radiation_type MoK\a
_diffrn_radiation_wavelength 0.71073
_diffrn_reflns_av_R_equivalents 0.0199
_diffrn_reflns_av_sigmaI/netI 0.0277
_diffrn_reflns_limit_h_max 32
_diffrn_reflns_limit_h_min -32
_diffrn_reflns_limit_k_max 15
_diffrn_reflns_limit_k_min -15
_diffrn_reflns_limit_l_max 10
_diffrn_reflns_limit_l_min -10
_diffrn_reflns_number 10932
_diffrn_reflns_theta_full 26.50
_diffrn_reflns_theta_max 29.38
_diffrn_reflns_theta_min 1.94
_exptl_absorpt_coefficient_mu 0.104
_exptl_absorpt_correction_T_max 0.9958
_exptl_absorpt_correction_T_min 0.9353
_exptl_absorpt_correction_type multi-scan
_exptl_absorpt_process_details
;
G.M. Sheldrick (1998a). SADABS v.2.01, Bruker.
Siemens Area Detector Absorption Correction Program.
Bruker AXS. Madison. Wisconsin. USA
;
_exptl_crystal_colour colorless
_exptl_crystal_density_diffrn 1.360
_exptl_crystal_density_method 'not measured'
_exptl_crystal_description plate
_exptl_crystal_F_000 944
_exptl_crystal_size_max 0.65
_exptl_crystal_size_mid 0.53
_exptl_crystal_size_min 0.04
_refine_diff_density_max 0.352
_refine_diff_density_min -0.276
_refine_diff_density_rms 0.034
_refine_ls_abs_structure_details 'Flack H D (1983), Acta Cryst. A39, 876-881'
_refine_ls_abs_structure_Flack 0.6(7)
_refine_ls_extinction_method none
_refine_ls_goodness_of_fit_ref 1.032
_refine_ls_hydrogen_treatment mixed
_refine_ls_matrix_type full
_refine_ls_number_parameters 314
_refine_ls_number_reflns 5006
_refine_ls_number_restraints 1
_refine_ls_restrained_S_all 1.032
_refine_ls_R_factor_all 0.0367
_refine_ls_R_factor_gt 0.0332
_refine_ls_shift/su_max 0.000
_refine_ls_shift/su_mean 0.000
_refine_ls_structure_factor_coef Fsqd
_refine_ls_weighting_details 'calc w=1/[\s^2^(Fo^2^)+(0.0386P)^2^+0.7307P] where P=(Fo^2^+2Fc^2^)/3'
_refine_ls_weighting_scheme calc
_refine_ls_wR_factor_gt 0.0778
_refine_ls_wR_factor_ref 0.0802
_reflns_number_gt 4688
_reflns_number_total 5006
_reflns_threshold_expression >2sigma(I)
_cod_data_source_file cg5017615_si_003.cif
_cod_data_source_block br50
_cod_depositor_comments
;
The following automatic conversions were performed:

'_symmetry_cell_setting' value 'Monoclinic' changed to 'monoclinic'
according to
/usr/data/users/saulius/crontab/automatic-downloads/rss-feeds/ACS/lib/dictionaries/cif_core.dic
dictionary named 'cif_core.dic' version 2.4.2 from 2011-04-26.

Automatic conversion script
Id: cif_fix_values 3008 2015-01-20 13:52:24Z robertas 

 Adding full bibliography for 4512763--4512765.cif.
;
_cod_original_sg_symbol_H-M 'C 2'
_cod_database_code 4512765

loop_
_symmetry_equiv_pos_as_xyz
'x, y, z'
'-x, y, -z'
'x+1/2, y+1/2, z'
'-x+1/2, y+1/2, -z'

loop_
_atom_site_label
_atom_site_type_symbol
_atom_site_fract_x
_atom_site_fract_y
_atom_site_fract_z
_atom_site_U_iso_or_equiv
_atom_site_adp_type
_atom_site_occupancy
_atom_site_symmetry_multiplicity
_atom_site_calc_flag
_atom_site_refinement_flags
_atom_site_disorder_assembly
_atom_site_disorder_group
C1A C 0.06277(6) 0.42516(15) 0.1770(2) 0.0282(3) Uani 1 1 d . . .
C2A C 0.10992(6) 0.42946(16) 0.3230(2) 0.0294(3) Uani 1 1 d . . .
H21A H 0.1001 0.3847 0.4224 0.035 Uiso 1 1 calc R . .
H22A H 0.1164 0.5102 0.3612 0.035 Uiso 1 1 calc R . .
C3A C 0.16287(6) 0.38097(13) 0.26919(18) 0.0204(3) Uani 1 1 d . . .
H30A H 0.1567 0.2996 0.2291 0.025 Uiso 1 1 calc R . .
C4A C 0.20923(6) 0.38612(13) 0.42329(19) 0.0212(3) Uani 1 1 d . . .
H41A H 0.2137 0.4665 0.4648 0.025 Uiso 1 1 calc R . .
H42A H 0.1987 0.3388 0.5191 0.025 Uiso 1 1 calc R . .
C6A C 0.27507(6) 0.23343(12) 0.38269(16) 0.0193(3) Uani 1 1 d . . .
C7A C 0.33257(6) 0.20436(12) 0.34964(17) 0.0216(3) Uani 1 1 d . . .
C8A C 0.34240(7) 0.09597(13) 0.28446(19) 0.0266(3) Uani 1 1 d . . .
H8A H 0.3126 0.0433 0.2561 0.032 Uiso 1 1 calc R . .
C9A C 0.39589(7) 0.06506(15) 0.2610(2) 0.0347(4) Uani 1 1 d . . .
H9A H 0.4026 -0.0087 0.2160 0.042 Uiso 1 1 calc R . .
C10A C 0.43926(7) 0.14113(18) 0.3028(2) 0.0410(4) Uani 1 1 d . . .
H10A H 0.4760 0.1185 0.2903 0.049 Uiso 1 1 calc R . .
C11A C 0.42948(7) 0.25076(18) 0.3630(2) 0.0399(4) Uani 1 1 d . . .
H11A H 0.4592 0.3039 0.3875 0.048 Uiso 1 1 calc R . .
C12A C 0.37604(6) 0.28261(15) 0.3874(2) 0.0292(3) Uani 1 1 d . . .
H12A H 0.3692 0.3572 0.4295 0.035 Uiso 1 1 calc R . .
N5A N 0.26171(5) 0.34525(10) 0.37999(16) 0.0202(2) Uani 1 1 d . . .
O1A O 0.04035(5) 0.51863(11) 0.12600(17) 0.0380(3) Uani 1 1 d . . .
O2A O 0.04711(5) 0.32841(12) 0.1122(2) 0.0463(3) Uani 1 1 d . . .
O3A O 0.17539(4) 0.45093(9) 0.13005(13) 0.0237(2) Uani 1 1 d . . .
O6A O 0.24189(4) 0.15739(9) 0.41117(14) 0.0275(2) Uani 1 1 d . . .
C1B C 0.43012(6) 0.68667(13) 0.3439(2) 0.0271(3) Uani 1 1 d . . .
C2B C 0.37627(6) 0.69915(13) 0.22415(19) 0.0257(3) Uani 1 1 d . . .
H21B H 0.3847 0.7212 0.1079 0.031 Uiso 1 1 calc R . .
H22B H 0.3551 0.7632 0.2669 0.031 Uiso 1 1 calc R . .
C3B C 0.33932(5) 0.59316(12) 0.20416(18) 0.0206(3) Uani 1 1 d . . .
H30B H 0.3613 0.5301 0.1593 0.025 Uiso 1 1 calc R . .
C4B C 0.28694(6) 0.60992(12) 0.07101(19) 0.0220(3) Uani 1 1 d . . .
H41B H 0.2969 0.6566 -0.0264 0.026 Uiso 1 1 calc R . .
H42B H 0.2746 0.5337 0.0236 0.026 Uiso 1 1 calc R . .
C6B C 0.23138(6) 0.77913(12) 0.13195(17) 0.0197(3) Uani 1 1 d . . .
C7B C 0.17508(6) 0.82055(12) 0.16148(17) 0.0210(3) Uani 1 1 d . . .
C8B C 0.17028(6) 0.93229(13) 0.22229(18) 0.0237(3) Uani 1 1 d . . .
H8B H 0.2027 0.9776 0.2533 0.028 Uiso 1 1 calc R . .
C9B C 0.11865(7) 0.97786(14) 0.2379(2) 0.0303(3) Uani 1 1 d . . .
H9B H 0.1157 1.0541 0.2796 0.036 Uiso 1 1 calc R . .
C10B C 0.07130(7) 0.91201(16) 0.1927(2) 0.0354(4) Uani 1 1 d . . .
H10B H 0.0358 0.9436 0.2008 0.043 Uiso 1 1 calc R . .
C11B C 0.07591(7) 0.79988(16) 0.1355(2) 0.0362(4) Uani 1 1 d . . .
H11B H 0.0435 0.7543 0.1068 0.043 Uiso 1 1 calc R . .
C12B C 0.12757(6) 0.75368(13) 0.1199(2) 0.0281(3) Uani 1 1 d . . .
H12B H 0.1305 0.6768 0.0810 0.034 Uiso 1 1 calc R . .
N5B N 0.24030(5) 0.66520(10) 0.13660(16) 0.0210(2) Uani 1 1 d . . .
O1B O 0.45219(5) 0.59046(11) 0.3785(2) 0.0467(3) Uani 1 1 d . . .
O2B O 0.45307(6) 0.78004(13) 0.3951(3) 0.0734(6) Uani 1 1 d . . .
O3B O 0.32548(4) 0.55523(9) 0.36732(13) 0.0229(2) Uani 1 1 d . . .
O6B O 0.26738(4) 0.84841(9) 0.10321(14) 0.0254(2) Uani 1 1 d . . .
H2A H 0.0000 0.338(5) 0.0000 0.134(19) Uiso 1 2 d S A 1
H2B H 0.5000 0.788(7) 0.5000 0.18(3) Uiso 1 2 d S B 1
H2A' H 0.0000 0.508(7) 0.0000 0.18(3) Uiso 1 2 d S C 2
H2B' H 0.5000 0.595(13) 0.5000 0.34(6) Uiso 1 2 d S D 2
H3A H 0.1937(9) 0.4115(19) 0.071(3) 0.041(6) Uiso 1 1 d . . .
H3B H 0.3058(9) 0.602(2) 0.407(3) 0.042(6) Uiso 1 1 d . . .
H5A H 0.2854(7) 0.3955(15) 0.361(2) 0.018(4) Uiso 1 1 d . . .
H5B H 0.2135(7) 0.6232(16) 0.162(2) 0.022(4) Uiso 1 1 d . . .

loop_
_atom_site_aniso_label
_atom_site_aniso_U_11
_atom_site_aniso_U_22
_atom_site_aniso_U_33
_atom_site_aniso_U_23
_atom_site_aniso_U_13
_atom_site_aniso_U_12
C1A 0.0148(6) 0.0376(8) 0.0321(7) -0.0041(7) 0.0036(6) 0.0029(6)
C2A 0.0183(7) 0.0427(9) 0.0273(7) -0.0071(7) 0.0041(6) 0.0035(6)
C3A 0.0173(6) 0.0238(6) 0.0201(6) -0.0019(5) 0.0025(5) 0.0010(5)
C4A 0.0184(6) 0.0242(6) 0.0207(6) -0.0015(5) 0.0016(5) -0.0002(5)
C6A 0.0223(7) 0.0206(6) 0.0144(6) 0.0003(5) 0.0009(5) -0.0018(5)
C7A 0.0226(7) 0.0251(7) 0.0163(6) 0.0010(5) 0.0004(5) 0.0050(5)
C8A 0.0362(8) 0.0222(7) 0.0222(7) 0.0038(6) 0.0068(6) 0.0038(6)
C9A 0.0464(10) 0.0328(9) 0.0267(8) 0.0026(6) 0.0115(7) 0.0179(7)
C10A 0.0269(9) 0.0590(12) 0.0369(9) -0.0003(8) 0.0047(7) 0.0187(8)
C11A 0.0199(8) 0.0527(11) 0.0454(10) -0.0102(9) -0.0008(7) 0.0042(7)
C12A 0.0207(7) 0.0328(8) 0.0325(8) -0.0080(6) -0.0010(6) 0.0020(6)
N5A 0.0143(5) 0.0208(6) 0.0252(6) 0.0016(5) 0.0014(4) -0.0011(4)
O1A 0.0289(6) 0.0391(7) 0.0426(7) -0.0068(5) -0.0060(5) 0.0056(5)
O2A 0.0282(6) 0.0388(7) 0.0666(9) -0.0151(6) -0.0109(6) 0.0032(5)
O3A 0.0244(5) 0.0253(5) 0.0217(5) 0.0011(4) 0.0049(4) 0.0054(4)
O6A 0.0308(6) 0.0224(5) 0.0308(6) -0.0005(4) 0.0096(4) -0.0047(4)
C1B 0.0198(7) 0.0272(7) 0.0346(8) -0.0006(6) 0.0046(6) -0.0009(6)
C2B 0.0206(7) 0.0258(7) 0.0304(7) 0.0048(6) 0.0029(6) -0.0030(5)
C3B 0.0201(6) 0.0192(6) 0.0230(6) -0.0011(5) 0.0054(5) -0.0001(5)
C4B 0.0210(7) 0.0232(7) 0.0217(7) -0.0027(5) 0.0029(5) -0.0014(5)
C6B 0.0206(6) 0.0235(6) 0.0140(6) 0.0001(5) -0.0009(5) -0.0009(5)
C7B 0.0209(7) 0.0239(7) 0.0170(6) 0.0021(5) -0.0009(5) 0.0017(5)
C8B 0.0280(7) 0.0239(7) 0.0188(6) 0.0007(5) 0.0019(5) -0.0013(6)
C9B 0.0380(9) 0.0267(8) 0.0266(7) 0.0006(6) 0.0060(6) 0.0071(6)
C10B 0.0274(8) 0.0399(9) 0.0379(9) -0.0017(7) 0.0012(7) 0.0093(7)
C11B 0.0207(8) 0.0415(10) 0.0443(10) -0.0091(8) -0.0021(7) -0.0002(7)
C12B 0.0247(7) 0.0257(7) 0.0321(8) -0.0061(6) -0.0014(6) 0.0007(6)
N5B 0.0179(6) 0.0208(6) 0.0243(6) 0.0011(5) 0.0032(5) -0.0022(5)
O1B 0.0274(6) 0.0312(6) 0.0762(10) 0.0099(7) -0.0098(6) 0.0003(5)
O2B 0.0382(8) 0.0397(8) 0.1279(16) -0.0286(9) -0.0363(9) 0.0116(6)
O3B 0.0229(5) 0.0218(5) 0.0248(5) 0.0031(4) 0.0061(4) 0.0017(4)
O6B 0.0249(5) 0.0240(5) 0.0280(5) 0.0026(4) 0.0064(4) -0.0033(4)

loop_
_atom_type_symbol
_atom_type_description
_atom_type_scat_dispersion_real
_atom_type_scat_dispersion_imag
_atom_type_scat_source
C C 0.0033 0.0016 'International Tables Vol C Tables 4.2.6.8 and 6.1.1.4'
H H 0.0000 0.0000 'International Tables Vol C Tables 4.2.6.8 and 6.1.1.4'
N N 0.0061 0.0033 'International Tables Vol C Tables 4.2.6.8 and 6.1.1.4'
O O 0.0106 0.0060 'International Tables Vol C Tables 4.2.6.8 and 6.1.1.4'

loop_
_geom_angle_atom_site_label_1
_geom_angle_atom_site_label_2
_geom_angle_atom_site_label_3
_geom_angle
O1A C1A O2A 123.38(14)
O1A C1A C2A 117.56(15)
O2A C1A C2A 119.05(15)
C1A C2A C3A 111.54(12)
C1A C2A H21A 109.3
C3A C2A H21A 109.3
C1A C2A H22A 109.3
C3A C2A H22A 109.3
H21A C2A H22A 108.0
O3A C3A C2A 106.37(12)
O3A C3A C4A 111.13(11)
C2A C3A C4A 109.24(12)
O3A C3A H30A 110.0
C2A C3A H30A 110.0
C4A C3A H30A 110.0
N5A C4A C3A 112.44(12)
N5A C4A H41A 109.1
C3A C4A H41A 109.1
N5A C4A H42A 109.1
C3A C4A H42A 109.1
H41A C4A H42A 107.8
O6A C6A N5A 122.13(13)
O6A C6A C7A 121.32(13)
N5A C6A C7A 116.55(12)
C8A C7A C12A 120.12(14)
C8A C7A C6A 118.76(13)
C12A C7A C6A 121.10(13)
C9A C8A C7A 119.76(15)
C9A C8A H8A 120.1
C7A C8A H8A 120.1
C10A C9A C8A 120.26(16)
C10A C9A H9A 119.9
C8A C9A H9A 119.9
C9A C10A C11A 120.27(16)
C9A C10A H10A 119.9
C11A C10A H10A 119.9
C10A C11A C12A 119.94(17)
C10A C11A H11A 120.0
C12A C11A H11A 120.0
C11A C12A C7A 119.60(15)
C11A C12A H12A 120.2
C7A C12A H12A 120.2
C6A N5A C4A 122.36(12)
C6A N5A H5A 120.0(11)
C4A N5A H5A 117.5(11)
C1A O1A H2A' 114(3)
C1A O2A H2A 111(3)
C3A O3A H3A 107.4(15)
O1B C1B O2B 123.01(14)
O1B C1B C2B 121.88(14)
O2B C1B C2B 114.89(14)
C1B C2B C3B 115.84(12)
C1B C2B H21B 108.3
C3B C2B H21B 108.3
C1B C2B H22B 108.3
C3B C2B H22B 108.3
H21B C2B H22B 107.4
O3B C3B C2B 111.81(11)
O3B C3B C4B 111.02(11)
C2B C3B C4B 112.82(12)
O3B C3B H30B 106.9
C2B C3B H30B 106.9
C4B C3B H30B 106.9
N5B C4B C3B 115.61(12)
N5B C4B H41B 108.4
C3B C4B H41B 108.4
N5B C4B H42B 108.4
C3B C4B H42B 108.4
H41B C4B H42B 107.4
O6B C6B N5B 122.14(13)
O6B C6B C7B 120.45(13)
N5B C6B C7B 117.40(12)
C12B C7B C8B 119.45(13)
C12B C7B C6B 122.12(13)
C8B C7B C6B 118.31(13)
C9B C8B C7B 120.54(14)
C9B C8B H8B 119.7
C7B C8B H8B 119.7
C8B C9B C10B 119.90(15)
C8B C9B H9B 120.0
C10B C9B H9B 120.0
C9B C10B C11B 119.81(15)
C9B C10B H10B 120.1
C11B C10B H10B 120.1
C10B C11B C12B 120.53(15)
C10B C11B H11B 119.7
C12B C11B H11B 119.7
C11B C12B C7B 119.75(14)
C11B C12B H12B 120.1
C7B C12B H12B 120.1
C6B N5B C4B 123.79(12)
C6B N5B H5B 116.2(12)
C4B N5B H5B 118.9(12)
C1B O1B H2B' 114(6)
C1B O2B H2B 125(4)
C3B O3B H3B 110.9(15)

loop_
_geom_bond_atom_site_label_1
_geom_bond_atom_site_label_2
_geom_bond_distance
C1A O1A 1.254(2)
C1A O2A 1.269(2)
C1A C2A 1.494(2)
C2A C3A 1.5210(19)
C2A H21A 0.9900
C2A H22A 0.9900
C3A O3A 1.4224(18)
C3A C4A 1.524(2)
C3A H30A 1.0000
C4A N5A 1.4486(17)
C4A H41A 0.9900
C4A H42A 0.9900
C6A O6A 1.2393(17)
C6A N5A 1.3395(19)
C6A C7A 1.499(2)
C7A C8A 1.392(2)
C7A C12A 1.394(2)
C8A C9A 1.389(2)
C8A H8A 0.9500
C9A C10A 1.380(3)
C9A H9A 0.9500
C10A C11A 1.391(3)
C10A H10A 0.9500
C11A C12A 1.392(2)
C11A H11A 0.9500
C12A H12A 0.9500
N5A H5A 0.850(17)
O1A H2A' 1.289(7)
O2A H2A 1.341(5)
O3A H3A 0.82(2)
C1B O1B 1.253(2)
C1B O2B 1.259(2)
C1B C2B 1.501(2)
C2B C3B 1.520(2)
C2B H21B 0.9900
C2B H22B 0.9900
C3B O3B 1.4302(17)
C3B C4B 1.534(2)
C3B H30B 1.0000
C4B N5B 1.4604(18)
C4B H41B 0.9900
C4B H42B 0.9900
C6B O6B 1.2348(17)
C6B N5B 1.3419(19)
C6B C7B 1.5022(19)
C7B C12B 1.392(2)
C7B C8B 1.393(2)
C8B C9B 1.386(2)
C8B H8B 0.9500
C9B C10B 1.386(2)
C9B H9B 0.9500
C10B C11B 1.387(3)
C10B H10B 0.9500
C11B C12B 1.390(2)
C11B H11B 0.9500
C12B H12B 0.9500
N5B H5B 0.860(18)
O1B H2B' 1.390(6)
O2B H2B 1.308(6)
O3B H3B 0.82(2)

loop_
_geom_torsion_atom_site_label_1
_geom_torsion_atom_site_label_2
_geom_torsion_atom_site_label_3
_geom_torsion_atom_site_label_4
_geom_torsion
O1A C1A C2A C3A -119.93(16)
O2A C1A C2A C3A 60.6(2)
C1A C2A C3A O3A 60.68(17)
C1A C2A C3A C4A -179.29(13)
O3A C3A C4A N5A -60.75(15)
C2A C3A C4A N5A -177.81(13)
O6A C6A C7A C8A 24.88(19)
N5A C6A C7A C8A -155.22(13)
O6A C6A C7A C12A -153.41(14)
N5A C6A C7A C12A 26.50(19)
C12A C7A C8A C9A 1.5(2)
C6A C7A C8A C9A -176.80(13)
C7A C8A C9A C10A 0.3(2)
C8A C9A C10A C11A -2.2(3)
C9A C10A C11A C12A 2.3(3)
C10A C11A C12A C7A -0.5(3)
C8A C7A C12A C11A -1.4(2)
C6A C7A C12A C11A 176.89(15)
O6A C6A N5A C4A 4.9(2)
C7A C6A N5A C4A -175.00(12)
C3A C4A N5A C6A -84.14(16)
O1B C1B C2B C3B 23.2(2)
O2B C1B C2B C3B -162.04(17)
C1B C2B C3B O3B 57.79(16)
C1B C2B C3B C4B -176.23(12)
O3B C3B C4B N5B 41.99(16)
C2B C3B C4B N5B -84.40(15)
O6B C6B C7B C12B 151.32(14)
N5B C6B C7B C12B -28.1(2)
O6B C6B C7B C8B -24.59(19)
N5B C6B C7B C8B 156.02(13)
C12B C7B C8B C9B -1.4(2)
C6B C7B C8B C9B 174.62(13)
C7B C8B C9B C10B -0.1(2)
C8B C9B C10B C11B 1.4(3)
C9B C10B C11B C12B -1.3(3)
C10B C11B C12B C7B -0.2(3)
C8B C7B C12B C11B 1.5(2)
C6B C7B C12B C11B -174.35(15)
O6B C6B N5B C4B -14.5(2)
C7B C6B N5B C4B 164.89(12)
C3B C4B N5B C6B 91.43(16)
